data_4317816
loop_
_publ_author_name
'Glen G. Briand'
'Tristram Chivers'
'Gabriele Schatte'

_publ_contact_author_address
; Department of Chemistry
   University of Calgary
   Calgary Alberta T2N 1N4
   Canada
;
_publ_contact_author_email chivers@ucalgary.ca
_publ_contact_author_fax '001 403 289 9488'
_publ_contact_author_name 'Dr Tristram Chivers'
_publ_contact_author_phone '001 403 220 5741'
_publ_section_title
;
 Redox Chemistry of Tellurium Bis(tert-butylamido)cyclodiphosph(V)azane
 Disulfide and Diselenide Systems: A Spectroscopic and Structural Study
;
_journal_name_full 'Inorganic Chemistry'
_journal_page_first 1958
_journal_page_last 1965
_journal_paper_doi 10.1021/ic011151l
_journal_volume 41
_journal_year 2002
_chemical_formula_moiety 'C35.50 H79 Cl3 N8 P4 S4 Te'
_chemical_formula_sum 'C35.5 H79 Cl3 N8 P4 S4 Te'
_chemical_formula_weight 1104.14
_chemical_name_systematic
;
  ?
;
_space_group_IT_number 14
_symmetry_cell_setting monoclinic
_symmetry_space_group_name_Hall '-P 2yn'
_symmetry_space_group_name_H-M 'P 1 21/n 1'
_atom_sites_solution_hydrogens geom
_atom_sites_solution_primary direct
_atom_sites_solution_secondary difmap
_cell_angle_alpha 90.00
_cell_angle_beta 100.1394(16)
_cell_angle_gamma 90.00
_cell_formula_units_Z 4
_cell_length_a 8.9730(6)
_cell_length_b 40.818(3)
_cell_length_c 15.3064(11)
_cell_measurement_reflns_used 6357
_cell_measurement_temperature 193(2)
_cell_volume 5518.6(7)
_computing_cell_refinement 'Bruker SMART'
_computing_data_collection 'Bruker SMART'
_computing_data_reduction 'Bruker SHELXTL'
_computing_molecular_graphics 'Bruker SHELXTL'
_computing_publication_material WinGX-1.64.00
_computing_structure_refinement 'SHELXL-97 (Sheldrick, 1997)'
_computing_structure_solution DIRDIF-96
_diffrn_ambient_temperature 193(2)
_diffrn_measured_fraction_theta_full 1.000
_diffrn_measured_fraction_theta_max 1.000
_diffrn_measurement_device_type 'CCD area detector'
_diffrn_measurement_method 'phi and omega scans'
_diffrn_radiation_monochromator graphite
_diffrn_radiation_source 'fine-focus rotating anode'
_diffrn_radiation_type MoK\a
_diffrn_radiation_wavelength 0.71073
_diffrn_reflns_av_R_equivalents 0.0925
_diffrn_reflns_av_sigmaI/netI 0.1144
_diffrn_reflns_limit_h_max 9
_diffrn_reflns_limit_h_min -9
_diffrn_reflns_limit_k_max 42
_diffrn_reflns_limit_k_min 0
_diffrn_reflns_limit_l_max 16
_diffrn_reflns_limit_l_min 0
_diffrn_reflns_number 23770
_diffrn_reflns_theta_full 21.97
_diffrn_reflns_theta_max 21.97
_diffrn_reflns_theta_min 1.00
_diffrn_standards_decay_% 'no decay'
_exptl_absorpt_coefficient_mu 0.984
_exptl_absorpt_correction_T_max 0.9617
_exptl_absorpt_correction_T_min 0.7245
_exptl_absorpt_correction_type empirical
_exptl_absorpt_process_details
;SADABS, V 2.01, Software for Area-Detector Absorption
   Corrections; Bruker AXS Inc., Madison, WI, 2000.
;
_exptl_crystal_colour yellow
_exptl_crystal_density_diffrn 1.329
_exptl_crystal_density_method 'not measured'
_exptl_crystal_description plate
_exptl_crystal_F_000 2300
_exptl_crystal_size_max 0.35
_exptl_crystal_size_mid 0.25
_exptl_crystal_size_min 0.04
_refine_diff_density_max 0.525
_refine_diff_density_min -0.365
_refine_diff_density_rms 0.079
_refine_ls_extinction_method none
_refine_ls_goodness_of_fit_ref 0.930
_refine_ls_hydrogen_treatment mixed
_refine_ls_matrix_type full
_refine_ls_number_parameters 497
_refine_ls_number_reflns 6734
_refine_ls_number_restraints 18
_refine_ls_restrained_S_all 0.931
_refine_ls_R_factor_all 0.1005
_refine_ls_R_factor_gt 0.0493
_refine_ls_shift/su_max 0.000
_refine_ls_shift/su_mean 0.000
_refine_ls_structure_factor_coef Fsqd
_refine_ls_weighting_details 'calc w=1/[\s^2^(Fo^2^)+(0.0239P)^2^+0.0000P] where P=(Fo^2^+2Fc^2^)/3'
_refine_ls_weighting_scheme calc
_refine_ls_wR_factor_gt 0.0776
_refine_ls_wR_factor_ref 0.0882
_reflns_number_gt 4143
_reflns_number_total 6734
_reflns_threshold_expression >2sigma(I)
_cod_data_source_file ic011151l_2.cif
_cod_data_source_block 4a
_cod_original_sg_symbol_H-M 'P 1 2/n 1'
_cod_original_formula_sum 'C35.50 H79 Cl3 N8 P4 S4 Te'
_cod_database_code 4317816

loop_
_symmetry_equiv_pos_as_xyz
'x, y, z'
'-x+1/2, y+1/2, -z+1/2'
'-x, -y, -z'
'x-1/2, -y-1/2, z-1/2'

loop_
_atom_site_label
_atom_site_type_symbol
_atom_site_fract_x
_atom_site_fract_y
_atom_site_fract_z
_atom_site_U_iso_or_equiv
_atom_site_adp_type
_atom_site_occupancy
_atom_site_symmetry_multiplicity
_atom_site_calc_flag
_atom_site_refinement_flags
_atom_site_disorder_assembly
_atom_site_disorder_group
Te Te 0.14128(5) 0.198364(11) 0.42833(3) 0.03109(15) Uani 1 1 d . . .
Cl1 Cl -0.0287(2) 0.19105(5) 0.53961(13) 0.0572(6) Uani 1 1 d . . .
Cl2 Cl 0.32865(19) 0.20124(5) 0.32278(13) 0.0501(5) Uani 1 1 d . . .
Cl3 Cl 0.3544(2) 0.17937(5) 0.54192(13) 0.0564(6) Uani 1 1 d . . .
S1 S 0.20869(19) 0.25321(4) 0.48240(12) 0.0350(5) Uani 1 1 d . . .
S2 S 0.0647(2) 0.36041(5) 0.46645(14) 0.0601(7) Uani 1 1 d . . .
S3 S 0.0475(2) 0.12538(5) 0.37983(17) 0.0654(8) Uani 1 1 d . . .
S4 S -0.0888(2) 0.01931(5) 0.29197(14) 0.0490(6) Uani 1 1 d . . .
P1 P 0.02818(19) 0.26905(5) 0.38856(12) 0.0283(5) Uani 1 1 d . . .
P2 P -0.0375(2) 0.32860(5) 0.38443(13) 0.0356(5) Uani 1 1 d . . .
P3 P 0.1877(2) 0.09472(5) 0.33867(16) 0.0470(6) Uani 1 1 d . . .
P4 P 0.1097(2) 0.03745(5) 0.29250(13) 0.0363(5) Uani 1 1 d . . .
N1 N -0.0948(5) 0.29315(12) 0.4270(3) 0.0290(15) Uani 1 1 d . . .
N2 N 0.0674(5) 0.30208(13) 0.3342(3) 0.0286(14) Uani 1 1 d . . .
N3 N -0.0186(5) 0.23495(11) 0.3445(3) 0.0223(14) Uani 1 1 d . . .
N4 N -0.1735(6) 0.34281(12) 0.3095(4) 0.0388(16) Uani 1 1 d . . .
H4N H -0.2149 0.3276 0.2721 0.047 Uiso 1 1 calc R . .
N5 N 0.2006(6) 0.05736(13) 0.3830(4) 0.0369(16) Uani 1 1 d . . .
N6 N 0.1262(6) 0.07420(13) 0.2439(4) 0.0394(16) Uani 1 1 d . . .
N7 N 0.3487(6) 0.11354(14) 0.3428(4) 0.063(2) Uani 1 1 d . . .
H7N H 0.3430 0.1340 0.3600 0.076 Uiso 1 1 calc R . .
N8 N 0.2272(6) 0.01150(13) 0.2597(4) 0.0427(17) Uani 1 1 d . . .
H8N H 0.3180 0.0199 0.2614 0.051 Uiso 1 1 calc R . .
C10 C -0.1893(8) 0.28796(18) 0.5006(5) 0.038(2) Uani 1 1 d . . .
C11 C -0.2910(7) 0.25843(17) 0.4782(5) 0.049(2) Uani 1 1 d . . .
H11A H -0.2287 0.2388 0.4772 0.058 Uiso 1 1 calc R . .
H11B H -0.3543 0.2615 0.4197 0.058 Uiso 1 1 calc R . .
H11C H -0.3557 0.2559 0.5231 0.058 Uiso 1 1 calc R . .
C12 C -0.0834(8) 0.28419(19) 0.5897(4) 0.061(3) Uani 1 1 d . . .
H12A H -0.0207 0.3039 0.6019 0.073 Uiso 1 1 calc R . .
H12B H -0.0180 0.2651 0.5876 0.073 Uiso 1 1 calc R . .
H12C H -0.1433 0.2812 0.6368 0.073 Uiso 1 1 calc R . .
C13 C -0.2869(8) 0.31816(17) 0.5023(5) 0.054(2) Uani 1 1 d . . .
H13A H -0.2219 0.3373 0.5178 0.064 Uiso 1 1 calc R . .
H13B H -0.3525 0.3153 0.5466 0.064 Uiso 1 1 calc R . .
H13C H -0.3494 0.3214 0.4437 0.064 Uiso 1 1 calc R . .
C20 C 0.1938(7) 0.30937(18) 0.2831(5) 0.041(2) Uani 1 1 d . . .
C21 C 0.1999(7) 0.28273(18) 0.2157(5) 0.055(2) Uani 1 1 d . . .
H21A H 0.2214 0.2617 0.2463 0.066 Uiso 1 1 calc R . .
H21B H 0.2800 0.2877 0.1816 0.066 Uiso 1 1 calc R . .
H21C H 0.1023 0.2815 0.1754 0.066 Uiso 1 1 calc R . .
C22 C 0.3466(7) 0.3116(2) 0.3482(5) 0.077(3) Uani 1 1 d . . .
H22A H 0.3420 0.3294 0.3906 0.093 Uiso 1 1 calc R . .
H22B H 0.4282 0.3159 0.3149 0.093 Uiso 1 1 calc R . .
H22C H 0.3662 0.2908 0.3803 0.093 Uiso 1 1 calc R . .
C23 C 0.1610(7) 0.34208(17) 0.2349(5) 0.051(2) Uani 1 1 d . . .
H23A H 0.1586 0.3596 0.2785 0.061 Uiso 1 1 calc R . .
H23B H 0.0628 0.3409 0.1952 0.061 Uiso 1 1 calc R . .
H23C H 0.2405 0.3467 0.2002 0.061 Uiso 1 1 calc R . .
C30 C -0.1387(7) 0.22537(16) 0.2672(5) 0.0337(19) Uani 1 1 d . . .
C31 C -0.2437(7) 0.19989(17) 0.3011(5) 0.049(2) Uani 1 1 d . . .
H31A H -0.2934 0.2100 0.3464 0.059 Uiso 1 1 calc R . .
H31B H -0.1833 0.1811 0.3268 0.059 Uiso 1 1 calc R . .
H31C H -0.3205 0.1925 0.2514 0.059 Uiso 1 1 calc R . .
C32 C -0.0638(7) 0.20973(17) 0.1965(4) 0.047(2) Uani 1 1 d . . .
H32A H -0.0075 0.1903 0.2210 0.056 Uiso 1 1 calc R . .
H32B H 0.0060 0.2254 0.1768 0.056 Uiso 1 1 calc R . .
H32C H -0.1413 0.2034 0.1460 0.056 Uiso 1 1 calc R . .
C33 C -0.2297(7) 0.25538(15) 0.2298(4) 0.040(2) Uani 1 1 d . . .
H33A H -0.2794 0.2650 0.2759 0.047 Uiso 1 1 calc R . .
H33B H -0.3066 0.2488 0.1791 0.047 Uiso 1 1 calc R . .
H33C H -0.1617 0.2716 0.2105 0.047 Uiso 1 1 calc R . .
C40 C -0.2443(8) 0.37591(17) 0.2897(5) 0.041(2) Uani 1 1 d . . .
C41 C -0.3218(8) 0.38789(17) 0.3661(5) 0.060(3) Uani 1 1 d . . .
H41A H -0.3980 0.3719 0.3766 0.072 Uiso 1 1 calc R . .
H41B H -0.3708 0.4090 0.3501 0.072 Uiso 1 1 calc R . .
H41C H -0.2458 0.3904 0.4201 0.072 Uiso 1 1 calc R . .
C42 C -0.1290(8) 0.40048(17) 0.2705(5) 0.065(3) Uani 1 1 d . . .
H42A H -0.0816 0.3925 0.2215 0.078 Uiso 1 1 calc R . .
H42B H -0.0513 0.4035 0.3235 0.078 Uiso 1 1 calc R . .
H42C H -0.1790 0.4215 0.2538 0.078 Uiso 1 1 calc R . .
C43 C -0.3635(8) 0.37136(17) 0.2061(5) 0.055(2) Uani 1 1 d . . .
H43A H -0.4410 0.3560 0.2183 0.066 Uiso 1 1 calc R . .
H43B H -0.3152 0.3627 0.1583 0.066 Uiso 1 1 calc R . .
H43C H -0.4106 0.3925 0.1880 0.066 Uiso 1 1 calc R . .
C50 C 0.2217(9) 0.0471(2) 0.4789(6) 0.057(2) Uani 1 1 d . . .
C51 C 0.0753(9) 0.0521(2) 0.5154(5) 0.071(3) Uani 1 1 d . . .
H51A H 0.0467 0.0753 0.5106 0.086 Uiso 1 1 calc R . .
H51B H 0.0909 0.0454 0.5778 0.086 Uiso 1 1 calc R . .
H51C H -0.0056 0.0389 0.4811 0.086 Uiso 1 1 calc R . .
C52 C 0.2680(9) 0.0114(2) 0.4858(5) 0.075(3) Uani 1 1 d . . .
H52A H 0.3637 0.0086 0.4641 0.090 Uiso 1 1 calc R . .
H52B H 0.1893 -0.0019 0.4499 0.090 Uiso 1 1 calc R . .
H52C H 0.2811 0.0044 0.5480 0.090 Uiso 1 1 calc R . .
C53 C 0.3460(9) 0.0686(2) 0.5314(5) 0.100(4) Uani 1 1 d . . .
H53A H 0.4412 0.0650 0.5097 0.120 Uiso 1 1 calc R . .
H53B H 0.3595 0.0630 0.5945 0.120 Uiso 1 1 calc R . .
H53C H 0.3168 0.0917 0.5234 0.120 Uiso 1 1 calc R . .
C60 C 0.0432(10) 0.0870(2) 0.1565(6) 0.064(3) Uani 1 1 d . . .
C61 C 0.1239(10) 0.1167(2) 0.1311(6) 0.101(4) Uani 1 1 d . . .
H61A H 0.1208 0.1340 0.1750 0.121 Uiso 1 1 calc R . .
H61B H 0.0744 0.1243 0.0725 0.121 Uiso 1 1 calc R . .
H61C H 0.2295 0.1110 0.1293 0.121 Uiso 1 1 calc R . .
C62 C -0.1202(9) 0.0967(2) 0.1645(6) 0.089(3) Uani 1 1 d . . .
H62A H -0.1747 0.0773 0.1797 0.106 Uiso 1 1 calc R . .
H62B H -0.1719 0.1057 0.1078 0.106 Uiso 1 1 calc R . .
H62C H -0.1176 0.1133 0.2111 0.106 Uiso 1 1 calc R . .
C63 C 0.0439(10) 0.0605(2) 0.0880(5) 0.094(3) Uani 1 1 d . . .
H63A H -0.0097 0.0412 0.1048 0.113 Uiso 1 1 calc R . .
H63B H 0.1487 0.0545 0.0849 0.113 Uiso 1 1 calc R . .
H63C H -0.0067 0.0684 0.0299 0.113 Uiso 1 1 calc R . .
C70 C 0.5053(9) 0.1056(2) 0.3253(8) 0.077(3) Uani 1 1 d . . .
C71 C 0.5215(8) 0.06894(19) 0.3078(6) 0.087(3) Uani 1 1 d . . .
H71A H 0.5119 0.0565 0.3614 0.105 Uiso 1 1 calc R . .
H71B H 0.6209 0.0647 0.2920 0.105 Uiso 1 1 calc R . .
H71C H 0.4419 0.0621 0.2589 0.105 Uiso 1 1 calc R . .
C72 C 0.6152(9) 0.1167(2) 0.4046(7) 0.124(5) Uani 1 1 d . . .
H72A H 0.6008 0.1038 0.4565 0.149 Uiso 1 1 calc R . .
H72B H 0.5983 0.1399 0.4156 0.149 Uiso 1 1 calc R . .
H72C H 0.7187 0.1136 0.3937 0.149 Uiso 1 1 calc R . .
C73 C 0.5252(9) 0.1245(2) 0.2413(7) 0.105(4) Uani 1 1 d . . .
H73A H 0.4530 0.1162 0.1905 0.126 Uiso 1 1 calc R . .
H73B H 0.6286 0.1214 0.2303 0.126 Uiso 1 1 calc R . .
H73C H 0.5065 0.1478 0.2496 0.126 Uiso 1 1 calc R . .
C80 C 0.2170(10) -0.0231(2) 0.2275(6) 0.059(2) Uani 1 1 d . . .
C81 C 0.3720(9) -0.0305(2) 0.2069(6) 0.101(4) Uani 1 1 d . . .
H81A H 0.3939 -0.0154 0.1609 0.121 Uiso 1 1 calc R . .
H81B H 0.3746 -0.0531 0.1856 0.121 Uiso 1 1 calc R . .
H81C H 0.4481 -0.0277 0.2607 0.121 Uiso 1 1 calc R . .
C82 C 0.1003(11) -0.0264(2) 0.1421(6) 0.102(4) Uani 1 1 d . . .
H82A H 0.1258 -0.0113 0.0972 0.122 Uiso 1 1 calc R . .
H82B H -0.0006 -0.0212 0.1543 0.122 Uiso 1 1 calc R . .
H82C H 0.1010 -0.0490 0.1200 0.122 Uiso 1 1 calc R . .
C83 C 0.1808(10) -0.04687(19) 0.2966(6) 0.094(3) Uani 1 1 d . . .
H83A H 0.2573 -0.0449 0.3505 0.113 Uiso 1 1 calc R . .
H83B H 0.1808 -0.0693 0.2735 0.113 Uiso 1 1 calc R . .
H83C H 0.0807 -0.0418 0.3104 0.113 Uiso 1 1 calc R . .
C1S C 0.495(3) -0.0540(4) -0.0450(19) 0.130(11) Uiso 0.50 1 d PD A -1
H1S1 H 0.4025 -0.0590 -0.0872 0.156 Uiso 0.50 1 calc PR A -1
H1S2 H 0.5008 -0.0681 0.0073 0.156 Uiso 0.50 1 calc PR A -1
H1S3 H 0.5835 -0.0580 -0.0732 0.156 Uiso 0.50 1 calc PR A -1
C2S C 0.493(2) -0.0206(3) -0.0187(12) 0.080(6) Uiso 0.50 1 d PD A -1
C3S C 0.609(2) -0.0072(4) 0.0398(13) 0.065(7) Uiso 0.50 1 d PD A -1
H3S H 0.6932 -0.0202 0.0660 0.079 Uiso 0.50 1 calc PR A -1
C4S C 0.603(2) 0.0252(4) 0.0601(12) 0.101(7) Uiso 0.50 1 d PD A -1
H4S H 0.6825 0.0347 0.1014 0.122 Uiso 0.50 1 calc PR A -1
C5S C 0.484(3) 0.0443(5) 0.0220(19) 0.130(11) Uiso 0.50 1 d PD A -1
H5S H 0.4815 0.0670 0.0360 0.156 Uiso 0.50 1 calc PR A -1
C6S C 0.3701(19) 0.0305(4) -0.0359(12) 0.076(6) Uiso 0.50 1 d PD A -1
H6S H 0.2864 0.0436 -0.0616 0.091 Uiso 0.50 1 calc PR A -1
C7S C 0.373(2) -0.0020(4) -0.0582(14) 0.062(7) Uiso 0.50 1 d PD A -1
H7S H 0.2934 -0.0113 -0.0999 0.074 Uiso 0.50 1 calc PR A -1

loop_
_atom_site_aniso_label
_atom_site_aniso_U_11
_atom_site_aniso_U_22
_atom_site_aniso_U_33
_atom_site_aniso_U_23
_atom_site_aniso_U_13
_atom_site_aniso_U_12
Te 0.0313(3) 0.0336(3) 0.0281(3) 0.0008(3) 0.0043(2) 0.0052(3)
Cl1 0.0633(14) 0.0611(16) 0.0545(15) 0.0183(12) 0.0302(11) 0.0194(11)
Cl2 0.0464(12) 0.0559(14) 0.0526(14) 0.0017(12) 0.0214(10) 0.0090(11)
Cl3 0.0512(13) 0.0635(15) 0.0479(15) 0.0053(11) -0.0095(11) 0.0161(11)
S1 0.0348(11) 0.0368(12) 0.0289(12) -0.0055(10) -0.0064(9) 0.0049(9)
S2 0.0682(15) 0.0467(14) 0.0554(17) -0.0173(12) -0.0167(12) -0.0032(12)
S3 0.0453(14) 0.0366(14) 0.126(2) -0.0216(14) 0.0466(14) -0.0057(11)
S4 0.0397(12) 0.0480(14) 0.0615(16) -0.0002(12) 0.0146(11) -0.0094(10)
P1 0.0287(11) 0.0324(13) 0.0220(13) 0.0011(10) -0.0002(9) 0.0016(9)
P2 0.0390(12) 0.0314(13) 0.0330(14) -0.0041(11) -0.0028(10) 0.0011(10)
P3 0.0340(12) 0.0346(14) 0.0782(19) -0.0074(13) 0.0259(12) -0.0011(10)
P4 0.0365(12) 0.0321(13) 0.0427(14) -0.0010(11) 0.0131(10) 0.0023(10)
N1 0.038(3) 0.030(4) 0.017(3) 0.000(3) 0.002(3) 0.011(3)
N2 0.030(3) 0.028(3) 0.027(4) -0.002(3) 0.004(3) -0.002(3)
N3 0.020(3) 0.024(3) 0.022(4) 0.001(3) 0.000(3) 0.005(2)
N4 0.045(4) 0.027(4) 0.038(4) -0.006(3) -0.009(3) 0.005(3)
N5 0.035(4) 0.034(4) 0.043(5) -0.015(3) 0.011(3) -0.002(3)
N6 0.040(4) 0.034(4) 0.049(5) -0.006(3) 0.020(3) 0.000(3)
N7 0.034(4) 0.035(4) 0.132(7) -0.034(4) 0.046(4) -0.018(3)
N8 0.038(4) 0.032(4) 0.066(5) -0.007(4) 0.031(3) 0.001(3)
C10 0.043(5) 0.049(5) 0.025(5) -0.002(4) 0.016(4) 0.015(4)
C11 0.049(5) 0.056(6) 0.045(6) 0.010(5) 0.021(4) 0.007(5)
C12 0.069(6) 0.094(7) 0.020(5) -0.007(5) 0.009(4) 0.032(5)
C13 0.057(5) 0.061(6) 0.044(6) 0.007(5) 0.012(4) 0.028(5)
C20 0.030(4) 0.046(6) 0.045(5) 0.008(5) 0.002(4) -0.002(4)
C21 0.043(5) 0.067(6) 0.064(7) 0.019(5) 0.036(5) 0.013(4)
C22 0.030(5) 0.109(8) 0.089(8) 0.043(6) 0.001(5) -0.016(5)
C23 0.043(5) 0.058(6) 0.052(6) 0.014(5) 0.008(4) -0.017(4)
C30 0.036(5) 0.035(5) 0.029(5) 0.000(4) 0.002(4) -0.005(4)
C31 0.034(4) 0.055(5) 0.056(6) 0.002(5) -0.003(4) -0.002(4)
C32 0.043(5) 0.057(6) 0.036(5) -0.011(4) -0.006(4) -0.002(4)
C33 0.033(4) 0.046(5) 0.033(5) 0.002(4) -0.013(4) 0.003(4)
C40 0.045(5) 0.029(5) 0.045(6) 0.008(4) -0.001(4) 0.014(4)
C41 0.082(6) 0.042(5) 0.052(6) -0.003(5) 0.002(5) 0.030(5)
C42 0.074(6) 0.033(5) 0.083(7) 0.018(5) 0.002(5) 0.005(5)
C43 0.058(5) 0.048(6) 0.055(6) 0.013(5) 0.001(5) 0.015(4)
C50 0.052(6) 0.070(7) 0.048(6) -0.006(5) 0.008(5) 0.000(5)
C51 0.081(7) 0.096(8) 0.041(6) 0.008(5) 0.019(5) 0.001(6)
C52 0.083(7) 0.091(8) 0.050(7) 0.020(6) 0.009(5) 0.022(6)
C53 0.075(7) 0.152(10) 0.061(8) -0.020(7) -0.020(6) -0.007(7)
C60 0.075(7) 0.060(7) 0.056(7) 0.020(6) 0.013(5) -0.002(5)
C61 0.121(9) 0.083(8) 0.105(9) 0.055(7) 0.035(7) -0.004(7)
C62 0.063(7) 0.111(9) 0.092(8) 0.048(7) 0.015(6) 0.019(6)
C63 0.134(9) 0.108(9) 0.036(7) 0.015(6) 0.002(6) 0.014(7)
C70 0.047(6) 0.053(7) 0.147(11) -0.017(7) 0.063(7) -0.014(5)
C71 0.041(5) 0.055(7) 0.176(11) -0.010(7) 0.049(6) 0.007(5)
C72 0.028(6) 0.143(10) 0.203(14) -0.074(10) 0.025(7) -0.021(6)
C73 0.067(7) 0.071(8) 0.199(13) -0.021(8) 0.083(8) -0.015(6)
C80 0.071(6) 0.043(6) 0.071(7) -0.017(5) 0.034(5) 0.008(5)
C81 0.106(8) 0.069(7) 0.147(10) -0.003(7) 0.078(8) 0.028(6)
C82 0.136(9) 0.080(8) 0.089(9) -0.046(7) 0.021(7) -0.014(7)
C83 0.156(10) 0.037(6) 0.107(9) 0.001(6) 0.070(8) -0.001(6)

loop_
_atom_type_symbol
_atom_type_description
_atom_type_scat_dispersion_real
_atom_type_scat_dispersion_imag
_atom_type_scat_source
C C 0.0033 0.0016 'International Tables Vol C Tables 4.2.6.8 and 6.1.1.4'
H H 0.0000 0.0000 'International Tables Vol C Tables 4.2.6.8 and 6.1.1.4'
N N 0.0061 0.0033 'International Tables Vol C Tables 4.2.6.8 and 6.1.1.4'
P P 0.1023 0.0942 'International Tables Vol C Tables 4.2.6.8 and 6.1.1.4'
S S 0.1246 0.1234 'International Tables Vol C Tables 4.2.6.8 and 6.1.1.4'
Cl Cl 0.1484 0.1585 'International Tables Vol C Tables 4.2.6.8 and 6.1.1.4'
Te Te -0.5308 1.6751 'International Tables Vol C Tables 4.2.6.8 and 6.1.1.4'

loop_
_geom_angle_atom_site_label_1
_geom_angle_atom_site_label_2
_geom_angle_atom_site_label_3
_geom_angle
_geom_angle_site_symmetry_1
_geom_angle_site_symmetry_3
_geom_angle_publ_flag
N3 Te S1 71.62(12) . . ?
N3 Te Cl3 157.77(13) . . ?
S1 Te Cl3 86.21(6) . . ?
N3 Te Cl1 93.58(13) . . ?
S1 Te Cl1 91.33(7) . . ?
Cl3 Te Cl1 88.43(7) . . ?
N3 Te Cl2 91.87(13) . . ?
S1 Te Cl2 91.21(7) . . ?
Cl3 Te Cl2 86.85(7) . . ?
Cl1 Te Cl2 174.48(7) . . ?
P1 S1 Te 86.21(8) . . ?
N3 P1 N2 124.8(3) . . ?
N3 P1 N1 122.2(3) . . ?
N2 P1 N1 84.8(3) . . ?
N3 P1 S1 97.97(19) . . ?
N2 P1 S1 113.17(19) . . ?
N1 P1 S1 115.2(2) . . ?
N3 P1 P2 143.77(19) . . ?
N2 P1 P2 42.67(19) . . ?
N1 P1 P2 42.68(19) . . ?
S1 P1 P2 118.26(10) . . ?
N4 P2 N1 109.5(3) . . ?
N4 P2 N2 108.3(3) . . ?
N1 P2 N2 82.0(3) . . ?
N4 P2 S2 115.6(2) . . ?
N1 P2 S2 117.7(2) . . ?
N2 P2 S2 119.0(2) . . ?
N4 P2 P1 120.6(2) . . ?
N1 P2 P1 41.39(18) . . ?
N2 P2 P1 41.15(18) . . ?
S2 P2 P1 123.85(11) . . ?
N7 P3 N5 114.8(3) . . ?
N7 P3 N6 115.0(3) . . ?
N5 P3 N6 83.3(3) . . ?
N7 P3 S3 107.6(2) . . ?
N5 P3 S3 117.2(2) . . ?
N6 P3 S3 117.7(2) . . ?
N7 P3 P4 130.8(2) . . ?
N5 P3 P4 41.96(19) . . ?
N6 P3 P4 42.2(2) . . ?
S3 P3 P4 121.62(11) . . ?
N8 P4 N5 108.6(3) . . ?
N8 P4 N6 109.1(3) . . ?
N5 P4 N6 82.3(3) . . ?
N8 P4 S4 113.3(2) . . ?
N5 P4 S4 120.1(2) . . ?
N6 P4 S4 119.4(2) . . ?
N8 P4 P3 121.8(2) . . ?
N5 P4 P3 41.3(2) . . ?
N6 P4 P3 41.9(2) . . ?
S4 P4 P3 124.87(12) . . ?
C10 N1 P1 131.6(4) . . ?
C10 N1 P2 129.7(4) . . ?
P1 N1 P2 95.9(3) . . ?
C20 N2 P1 131.6(4) . . ?
C20 N2 P2 129.1(5) . . ?
P1 N2 P2 96.2(3) . . ?
C30 N3 P1 131.9(4) . . ?
C30 N3 Te 124.1(4) . . ?
P1 N3 Te 104.0(2) . . ?
C40 N4 P2 134.6(5) . . ?
C50 N5 P3 129.8(5) . . ?
C50 N5 P4 128.7(5) . . ?
P3 N5 P4 96.8(3) . . ?
C60 N6 P3 129.0(5) . . ?
C60 N6 P4 129.1(5) . . ?
P3 N6 P4 95.9(3) . . ?
C70 N7 P3 137.6(5) . . ?
C80 N8 P4 135.1(5) . . ?
C11 C10 C13 108.9(6) . . ?
C11 C10 C12 112.2(6) . . ?
C13 C10 C12 109.7(6) . . ?
C11 C10 N1 109.4(6) . . ?
C13 C10 N1 107.2(6) . . ?
C12 C10 N1 109.3(5) . . ?
C21 C20 N2 109.4(5) . . ?
C21 C20 C23 109.1(6) . . ?
N2 C20 C23 108.8(6) . . ?
C21 C20 C22 110.3(6) . . ?
N2 C20 C22 109.7(6) . . ?
C23 C20 C22 109.5(6) . . ?
N3 C30 C32 109.0(5) . . ?
N3 C30 C33 110.3(5) . . ?
C32 C30 C33 110.3(6) . . ?
N3 C30 C31 107.7(5) . . ?
C32 C30 C31 109.2(6) . . ?
C33 C30 C31 110.3(6) . . ?
N4 C40 C42 111.0(6) . . ?
N4 C40 C43 105.6(6) . . ?
C42 C40 C43 108.7(6) . . ?
N4 C40 C41 111.3(6) . . ?
C42 C40 C41 110.7(6) . . ?
C43 C40 C41 109.3(6) . . ?
N5 C50 C52 108.8(7) . . ?
N5 C50 C51 110.5(6) . . ?
C52 C50 C51 110.3(7) . . ?
N5 C50 C53 107.8(7) . . ?
C52 C50 C53 110.5(7) . . ?
C51 C50 C53 108.9(7) . . ?
C61 C60 N6 109.0(7) . . ?
C61 C60 C63 109.8(8) . . ?
N6 C60 C63 107.8(7) . . ?
C61 C60 C62 108.9(7) . . ?
N6 C60 C62 110.2(7) . . ?
C63 C60 C62 111.0(8) . . ?
C72 C70 N7 107.0(8) . . ?
C72 C70 C71 111.7(9) . . ?
N7 C70 C71 111.2(6) . . ?
C72 C70 C73 111.7(8) . . ?
N7 C70 C73 106.8(8) . . ?
C71 C70 C73 108.4(8) . . ?
N8 C80 C81 104.5(7) . . ?
N8 C80 C83 112.6(7) . . ?
C81 C80 C83 109.8(7) . . ?
N8 C80 C82 111.0(7) . . ?
C81 C80 C82 108.7(8) . . ?
C83 C80 C82 110.0(8) . . ?
C3S C2S C7S 121.2(11) . . ?
C3S C2S C1S 121.7(16) . . ?
C7S C2S C1S 117.0(17) . . ?
C4S C3S C2S 118.8(14) . . ?
C3S C4S C5S 121.2(15) . . ?
C6S C5S C4S 119.0(14) . . ?
C5S C6S C7S 121.5(16) . . ?
C6S C7S C2S 118.2(13) . . ?

loop_
_geom_bond_atom_site_label_1
_geom_bond_atom_site_label_2
_geom_bond_distance
_geom_bond_site_symmetry_2
_geom_bond_publ_flag
Te N3 2.300(4) . ?
Te S1 2.4263(18) . ?
Te Cl3 2.4717(18) . ?
Te Cl1 2.496(2) . ?
Te Cl2 2.5313(19) . ?
S1 P1 2.070(2) . ?
S2 P2 1.923(3) . ?
S3 P3 1.956(3) . ?
S4 P4 1.927(3) . ?
P1 N3 1.571(5) . ?
P1 N2 1.654(5) . ?
P1 N1 1.661(5) . ?
P1 P2 2.499(3) . ?
P2 N4 1.627(5) . ?
P2 N1 1.703(5) . ?
P2 N2 1.704(5) . ?
P3 N7 1.628(5) . ?
P3 N5 1.665(6) . ?
P3 N6 1.681(6) . ?
P3 P4 2.506(3) . ?
P4 N8 1.635(5) . ?
P4 N5 1.687(5) . ?
P4 N6 1.692(6) . ?
N1 C10 1.539(8) . ?
N2 C20 1.517(8) . ?
N3 C30 1.505(7) . ?
N4 C40 1.501(8) . ?
N5 C50 1.506(9) . ?
N6 C60 1.507(9) . ?
N7 C70 1.512(9) . ?
N8 C80 1.494(8) . ?
C10 C11 1.514(9) . ?
C10 C13 1.515(8) . ?
C10 C12 1.527(8) . ?
C20 C21 1.506(9) . ?
C20 C23 1.528(8) . ?
C20 C22 1.549(8) . ?
C30 C32 1.512(9) . ?
C30 C33 1.527(8) . ?
C30 C31 1.552(9) . ?
C40 C42 1.507(9) . ?
C40 C43 1.528(8) . ?
C40 C41 1.541(9) . ?
C50 C52 1.513(10) . ?
C50 C51 1.529(10) . ?
C50 C53 1.532(10) . ?
C60 C61 1.495(10) . ?
C60 C63 1.509(10) . ?
C60 C62 1.544(10) . ?
C70 C72 1.493(12) . ?
C70 C71 1.530(10) . ?
C70 C73 1.536(12) . ?
C80 C81 1.509(10) . ?
C80 C83 1.512(10) . ?
C80 C82 1.530(10) . ?
C1S C2S 1.425(9) . ?
C2S C3S 1.363(8) . ?
C2S C7S 1.372(9) . ?
C3S C4S 1.362(9) . ?
C4S C5S 1.366(10) . ?
C5S C6S 1.352(9) . ?
C6S C7S 1.371(9) . ?

loop_
_geom_torsion_atom_site_label_1
_geom_torsion_atom_site_label_2
_geom_torsion_atom_site_label_3
_geom_torsion_atom_site_label_4
_geom_torsion
_geom_torsion_site_symmetry_1
_geom_torsion_site_symmetry_2
_geom_torsion_site_symmetry_3
_geom_torsion_site_symmetry_4
_geom_torsion_publ_flag
N3 Te S1 P1 2.48(15) . . . . ?
Cl3 Te S1 P1 -179.19(9) . . . . ?
Cl1 Te S1 P1 -90.85(9) . . . . ?
Cl2 Te S1 P1 94.05(8) . . . . ?
Te S1 P1 N3 -3.5(2) . . . . ?
Te S1 P1 N2 -136.8(2) . . . . ?
Te S1 P1 N1 127.9(2) . . . . ?
Te S1 P1 P2 175.85(10) . . . . ?
N3 P1 P2 N4 -3.7(5) . . . . ?
N2 P1 P2 N4 83.0(3) . . . . ?
N1 P1 P2 N4 -85.1(4) . . . . ?
S1 P1 P2 N4 177.4(3) . . . . ?
N3 P1 P2 N1 81.4(4) . . . . ?
N2 P1 P2 N1 168.1(3) . . . . ?
S1 P1 P2 N1 -97.5(3) . . . . ?
N3 P1 P2 N2 -86.8(4) . . . . ?
N1 P1 P2 N2 -168.1(3) . . . . ?
S1 P1 P2 N2 94.4(3) . . . . ?
N3 P1 P2 S2 176.3(4) . . . . ?
N2 P1 P2 S2 -96.9(3) . . . . ?
N1 P1 P2 S2 94.9(3) . . . . ?
S1 P1 P2 S2 -2.6(2) . . . . ?
N7 P3 P4 N8 0.3(5) . . . . ?
N5 P3 P4 N8 -82.1(4) . . . . ?
N6 P3 P4 N8 83.4(4) . . . . ?
S3 P3 P4 N8 -178.9(3) . . . . ?
N7 P3 P4 N5 82.4(5) . . . . ?
N6 P3 P4 N5 165.5(4) . . . . ?
S3 P3 P4 N5 -96.8(3) . . . . ?
N7 P3 P4 N6 -83.1(5) . . . . ?
N5 P3 P4 N6 -165.5(4) . . . . ?
S3 P3 P4 N6 97.6(3) . . . . ?
N7 P3 P4 S4 -180.0(4) . . . . ?
N5 P3 P4 S4 97.6(3) . . . . ?
N6 P3 P4 S4 -96.8(3) . . . . ?
S3 P3 P4 S4 0.8(2) . . . . ?
N3 P1 N1 C10 61.6(6) . . . . ?
N2 P1 N1 C10 -170.1(6) . . . . ?
S1 P1 N1 C10 -56.9(6) . . . . ?
P2 P1 N1 C10 -162.1(7) . . . . ?
N3 P1 N1 P2 -136.3(3) . . . . ?
N2 P1 N1 P2 -8.1(2) . . . . ?
S1 P1 N1 P2 105.1(2) . . . . ?
N4 P2 N1 C10 -82.9(6) . . . . ?
N2 P2 N1 C10 170.4(5) . . . . ?
S2 P2 N1 C10 51.8(6) . . . . ?
P1 P2 N1 C10 162.6(6) . . . . ?
N4 P2 N1 P1 114.5(3) . . . . ?
N2 P2 N1 P1 7.9(2) . . . . ?
S2 P2 N1 P1 -110.8(2) . . . . ?
N3 P1 N2 C20 -65.0(6) . . . . ?
N1 P1 N2 C20 169.0(6) . . . . ?
S1 P1 N2 C20 53.7(6) . . . . ?
P2 P1 N2 C20 160.9(7) . . . . ?
N3 P1 N2 P2 134.1(3) . . . . ?
N1 P1 N2 P2 8.1(2) . . . . ?
S1 P1 N2 P2 -107.2(2) . . . . ?
N4 P2 N2 C20 82.5(5) . . . . ?
N1 P2 N2 C20 -169.5(5) . . . . ?
S2 P2 N2 C20 -52.2(6) . . . . ?
P1 P2 N2 C20 -161.6(6) . . . . ?
N4 P2 N2 P1 -115.8(3) . . . . ?
N1 P2 N2 P1 -7.9(2) . . . . ?
S2 P2 N2 P1 109.4(2) . . . . ?
N2 P1 N3 C30 -51.8(7) . . . . ?
N1 P1 N3 C30 56.0(7) . . . . ?
S1 P1 N3 C30 -177.3(5) . . . . ?
P2 P1 N3 C30 3.7(8) . . . . ?
N2 P1 N3 Te 129.3(3) . . . . ?
N1 P1 N3 Te -122.9(3) . . . . ?
S1 P1 N3 Te 3.8(2) . . . . ?
P2 P1 N3 Te -175.23(19) . . . . ?
S1 Te N3 C30 177.6(5) . . . . ?
Cl3 Te N3 C30 173.2(4) . . . . ?
Cl1 Te N3 C30 -92.2(5) . . . . ?
Cl2 Te N3 C30 87.0(5) . . . . ?
S1 Te N3 P1 -3.4(2) . . . . ?
Cl3 Te N3 P1 -7.8(5) . . . . ?
Cl1 Te N3 P1 86.8(2) . . . . ?
Cl2 Te N3 P1 -94.0(2) . . . . ?
N1 P2 N4 C40 133.5(7) . . . . ?
N2 P2 N4 C40 -138.7(7) . . . . ?
S2 P2 N4 C40 -2.2(8) . . . . ?
P1 P2 N4 C40 177.8(6) . . . . ?
N7 P3 N5 C50 79.0(7) . . . . ?
N6 P3 N5 C50 -166.4(6) . . . . ?
S3 P3 N5 C50 -48.7(6) . . . . ?
P4 P3 N5 C50 -156.7(7) . . . . ?
N7 P3 N5 P4 -124.3(3) . . . . ?
N6 P3 N5 P4 -9.7(3) . . . . ?
S3 P3 N5 P4 108.0(3) . . . . ?
N8 P4 N5 C50 -85.5(6) . . . . ?
N6 P4 N5 C50 166.8(6) . . . . ?
S4 P4 N5 C50 47.2(6) . . . . ?
P3 P4 N5 C50 157.1(7) . . . . ?
N8 P4 N5 P3 117.4(3) . . . . ?
N6 P4 N5 P3 9.7(3) . . . . ?
S4 P4 N5 P3 -109.9(3) . . . . ?
N7 P3 N6 C60 -81.9(7) . . . . ?
N5 P3 N6 C60 163.8(7) . . . . ?
S3 P3 N6 C60 46.5(7) . . . . ?
P4 P3 N6 C60 154.2(8) . . . . ?
N7 P3 N6 P4 123.9(3) . . . . ?
N5 P3 N6 P4 9.7(3) . . . . ?
S3 P3 N6 P4 -107.6(2) . . . . ?
N8 P4 N6 C60 89.2(7) . . . . ?
N5 P4 N6 C60 -163.7(7) . . . . ?
S4 P4 N6 C60 -43.3(7) . . . . ?
P3 P4 N6 C60 -154.1(8) . . . . ?
N8 P4 N6 P3 -116.7(3) . . . . ?
N5 P4 N6 P3 -9.6(3) . . . . ?
S4 P4 N6 P3 110.8(2) . . . . ?
N5 P3 N7 C70 44.9(11) . . . . ?
N6 P3 N7 C70 -49.4(11) . . . . ?
S3 P3 N7 C70 177.3(9) . . . . ?
P4 P3 N7 C70 -2.0(11) . . . . ?
N5 P4 N8 C80 137.5(7) . . . . ?
N6 P4 N8 C80 -134.4(7) . . . . ?
S4 P4 N8 C80 1.3(8) . . . . ?
P3 P4 N8 C80 -178.9(7) . . . . ?
P1 N1 C10 C11 -59.3(7) . . . . ?
P2 N1 C10 C11 144.2(5) . . . . ?
P1 N1 C10 C13 -177.3(4) . . . . ?
P2 N1 C10 C13 26.2(8) . . . . ?
P1 N1 C10 C12 63.9(8) . . . . ?
P2 N1 C10 C12 -92.7(6) . . . . ?
P1 N2 C20 C21 52.6(8) . . . . ?
P2 N2 C20 C21 -152.2(5) . . . . ?
P1 N2 C20 C23 171.7(4) . . . . ?
P2 N2 C20 C23 -33.1(8) . . . . ?
P1 N2 C20 C22 -68.6(8) . . . . ?
P2 N2 C20 C22 86.7(7) . . . . ?
P1 N3 C30 C32 119.4(6) . . . . ?
Te N3 C30 C32 -61.9(7) . . . . ?
P1 N3 C30 C33 -1.8(9) . . . . ?
Te N3 C30 C33 176.9(4) . . . . ?
P1 N3 C30 C31 -122.3(6) . . . . ?
Te N3 C30 C31 56.4(7) . . . . ?
P2 N4 C40 C42 60.1(9) . . . . ?
P2 N4 C40 C43 177.7(5) . . . . ?
P2 N4 C40 C41 -63.7(9) . . . . ?
P3 N5 C50 C52 -165.0(5) . . . . ?
P4 N5 C50 C52 45.2(9) . . . . ?
P3 N5 C50 C51 73.8(8) . . . . ?
P4 N5 C50 C51 -76.0(8) . . . . ?
P3 N5 C50 C53 -45.1(9) . . . . ?
P4 N5 C50 C53 165.1(5) . . . . ?
P3 N6 C60 C61 48.8(10) . . . . ?
P4 N6 C60 C61 -165.2(6) . . . . ?
P3 N6 C60 C63 168.0(6) . . . . ?
P4 N6 C60 C63 -46.0(10) . . . . ?
P3 N6 C60 C62 -70.7(9) . . . . ?
P4 N6 C60 C62 75.3(9) . . . . ?
P3 N7 C70 C72 -129.9(8) . . . . ?
P3 N7 C70 C71 -7.8(15) . . . . ?
P3 N7 C70 C73 110.3(9) . . . . ?
P4 N8 C80 C81 178.4(6) . . . . ?
P4 N8 C80 C83 -62.4(10) . . . . ?
P4 N8 C80 C82 61.4(10) . . . . ?
C7S C2S C3S C4S 1.1(19) . . . . ?
C1S C2S C3S C4S 178(2) . . . . ?
C2S C3S C4S C5S -1(2) . . . . ?
C3S C4S C5S C6S 1(4) . . . . ?
C4S C5S C6S C7S -1(4) . . . . ?
C5S C6S C7S C2S 1(3) . . . . ?
C3S C2S C7S C6S -1(3) . . . . ?
C1S C2S C7S C6S -178(2) . . . . ?
